data_4338950
loop_
_publ_author_name
'Jocher, Christoph J.'
'Moore, Evan G.'
'Xu, Jide'
'Avedano, Stefano'
'Botta, Mauro'
'Aime, Silvio'
'Raymond, Kenneth N.'

_publ_section_title
;
 1,2-hydroxypyridonates as contrast agents for magnetic resonance imaging:
 TREN-1,2-HOPO.
;
_journal_issue 22
_journal_name_full 'Inorganic chemistry'
_journal_page_first 9182
_journal_page_last 9191
_journal_paper_doi 10.1021/ic700985j
_journal_volume 46
_journal_year 2007
_chemical_formula_moiety 'EuC27H31N8O10 0.5(C4H10O) 0.5(C3H7NO)'
_chemical_formula_sum 'C30.5 H39.5 Eu N8.5 O11'
_chemical_formula_weight 853.17
_chemical_name_common EuTR12HOPO
_chemical_name_systematic
; 
 ? 
;
_space_group_IT_number 14
_symmetry_cell_setting monoclinic
_symmetry_space_group_name_Hall '-P 2yn'
_symmetry_space_group_name_H-M 'P 1 21/n 1'
_atom_sites_solution_hydrogens geom
_atom_sites_solution_primary direct
_atom_sites_solution_secondary difmap
_audit_creation_method SHELXL-97
_cell_angle_alpha 90.00
_cell_angle_beta 102.190(5)
_cell_angle_gamma 90.00
_cell_formula_units_Z 4
_cell_length_a 15.412(5)
_cell_length_b 10.972(3)
_cell_length_c 25.150(8)
_cell_measurement_temperature 149(2)
_cell_volume 4157(2)
_computing_structure_refinement 'SHELXL-97 (Sheldrick, 1997)'
_computing_structure_solution 'SHELXS-97 (Sheldrick, 1990)'
_diffrn_ambient_temperature 149(2)
_diffrn_measured_fraction_theta_full 0.966
_diffrn_measured_fraction_theta_max 0.966
_diffrn_radiation_monochromator graphite
_diffrn_radiation_source 'fine-focus sealed tube'
_diffrn_radiation_type MoK\a
_diffrn_radiation_wavelength 0.71073
_diffrn_reflns_av_R_equivalents 0.0713
_diffrn_reflns_av_sigmaI/netI 0.0997
_diffrn_reflns_limit_h_max 19
_diffrn_reflns_limit_h_min -9
_diffrn_reflns_limit_k_max 12
_diffrn_reflns_limit_k_min -13
_diffrn_reflns_limit_l_max 31
_diffrn_reflns_limit_l_min -31
_diffrn_reflns_number 22894
_diffrn_reflns_theta_full 26.39
_diffrn_reflns_theta_max 26.39
_diffrn_reflns_theta_min 2.30
_exptl_absorpt_coefficient_mu 1.568
_exptl_absorpt_correction_T_max 0.9118
_exptl_absorpt_correction_T_min 0.7444
_exptl_absorpt_correction_type multi-scan
_exptl_absorpt_process_details 'SADABS V2.03'
_exptl_crystal_density_diffrn 1.363
_exptl_crystal_density_method 'not measured'
_exptl_crystal_F_000 1732
_exptl_crystal_size_max 0.20
_exptl_crystal_size_mid 0.07
_exptl_crystal_size_min 0.06
_refine_diff_density_max 1.515
_refine_diff_density_min -1.244
_refine_diff_density_rms 0.134
_refine_ls_extinction_method none
_refine_ls_goodness_of_fit_ref 0.984
_refine_ls_hydrogen_treatment constr
_refine_ls_matrix_type full
_refine_ls_number_parameters 492
_refine_ls_number_reflns 8239
_refine_ls_number_restraints 1
_refine_ls_restrained_S_all 0.984
_refine_ls_R_factor_all 0.0989
_refine_ls_R_factor_gt 0.0524
_refine_ls_shift/su_max 0.001
_refine_ls_shift/su_mean 0.000
_refine_ls_structure_factor_coef Fsqd
_refine_ls_weighting_details 'calc w=1/[\s^2^(Fo^2^)+(0.0626P)^2^+0.0000P] where P=(Fo^2^+2Fc^2^)/3'
_refine_ls_weighting_scheme calc
_refine_ls_wR_factor_gt 0.1099
_refine_ls_wR_factor_ref 0.1243
_reflns_number_gt 5316
_reflns_number_total 8239
_reflns_threshold_expression >2sigma(I)
_cod_data_source_file ic700985j-file001.cif
_cod_data_source_block eutr1hm
_cod_depositor_comments
;
The following automatic conversions were performed:

'_symmetry_cell_setting' value 'Monoclinic' changed to 'monoclinic'
according to
/usr/data/users/saulius/automatic-downloads/retrospective/ACS/lib/dictionaries/cif_core.dic
dictionary named 'cif_core.dic' version 2.4.2 from 2011-04-26.

Automatic conversion script
Id: cif_fix_values 2281 2013-09-26 08:29:07Z andrius 
;
_cod_original_sg_symbol_H-M P2(1)/n
_cod_original_formula_sum 'C30.50 H39.50 Eu N8.50 O11'
_cod_database_code 4338950

loop_
_symmetry_equiv_pos_as_xyz
'x, y, z'
'-x+1/2, y+1/2, -z+1/2'
'-x, -y, -z'
'x-1/2, -y-1/2, z-1/2'

loop_
_atom_site_label
_atom_site_type_symbol
_atom_site_fract_x
_atom_site_fract_y
_atom_site_fract_z
_atom_site_U_iso_or_equiv
_atom_site_adp_type
_atom_site_occupancy
_atom_site_symmetry_multiplicity
_atom_site_calc_flag
_atom_site_refinement_flags
_atom_site_disorder_assembly
_atom_site_disorder_group
Eu1 Eu 0.56169(2) 0.77552(3) 0.095569(12) 0.02215(11) Uani 1 1 d . . .
N3 N 0.2878(3) 0.4172(4) 0.1280(2) 0.0292(12) Uani 1 1 d . . .
O1A O 0.4164(3) 0.7916(3) 0.11417(16) 0.0271(10) Uani 1 1 d . . .
O2A O 0.5343(3) 0.9532(4) 0.14425(17) 0.0284(10) Uani 1 1 d . . .
O3A O 0.1969(3) 0.7640(4) 0.1835(2) 0.0518(14) Uani 1 1 d . . .
N1A N 0.4021(3) 0.8724(4) 0.15217(19) 0.0238(11) Uani 1 1 d . . .
N2A N 0.2649(4) 0.6903(4) 0.1189(2) 0.0297(12) Uani 1 1 d . . .
H2A1 H 0.3122 0.6934 0.1045 0.036 Uiso 1 1 calc R . .
C1A C 0.4664(4) 0.9603(5) 0.1659(2) 0.0258(14) Uani 1 1 d . . .
C2A C 0.4518(5) 1.0502(6) 0.2037(3) 0.0338(16) Uani 1 1 d . . .
H2A2 H 0.4938 1.1138 0.2140 0.041 Uiso 1 1 calc R . .
C3A C 0.3781(5) 1.0454(6) 0.2252(3) 0.0377(17) Uani 1 1 d . . .
H3A1 H 0.3685 1.1063 0.2502 0.045 Uiso 1 1 calc R . .
C4A C 0.3175(5) 0.9533(6) 0.2110(3) 0.0351(16) Uani 1 1 d . . .
H4A1 H 0.2673 0.9501 0.2273 0.042 Uiso 1 1 calc R . .
C5A C 0.3276(4) 0.8653(5) 0.1737(2) 0.0281(15) Uani 1 1 d . . .
C6A C 0.2584(4) 0.7682(6) 0.1590(3) 0.0354(15) Uani 1 1 d . . .
C7A C 0.1957(5) 0.6003(6) 0.0982(3) 0.0342(16) Uani 1 1 d . . .
H7A1 H 0.1978 0.5790 0.0602 0.041 Uiso 1 1 calc R . .
H7A2 H 0.1367 0.6363 0.0981 0.041 Uiso 1 1 calc R . .
C8A C 0.2078(4) 0.4840(6) 0.1333(3) 0.0357(17) Uani 1 1 d . . .
H8A1 H 0.2120 0.5063 0.1719 0.043 Uiso 1 1 calc R . .
H8A2 H 0.1553 0.4307 0.1220 0.043 Uiso 1 1 calc R . .
O1B O 0.5506(3) 0.6245(4) 0.16067(17) 0.0298(10) Uani 1 1 d . . .
O2B O 0.6903(3) 0.7488(3) 0.16499(16) 0.0295(10) Uani 1 1 d . . .
O3B O 0.5438(3) 0.3268(4) 0.2575(2) 0.0478(13) Uani 1 1 d . . .
N1B N 0.6243(3) 0.5922(4) 0.1977(2) 0.0258(12) Uani 1 1 d . . .
N2B N 0.4611(4) 0.4769(5) 0.2111(2) 0.0343(14) Uani 1 1 d . . .
H2B1 H 0.4608 0.5397 0.1893 0.041 Uiso 1 1 calc R . .
C1B C 0.6992(4) 0.6626(6) 0.1983(3) 0.0287(15) Uani 1 1 d . . .
C2B C 0.7741(5) 0.6287(6) 0.2361(3) 0.0361(17) Uani 1 1 d . . .
H2B2 H 0.8270 0.6748 0.2385 0.043 Uiso 1 1 calc R . .
C3B C 0.7751(5) 0.5310(6) 0.2703(3) 0.0380(17) Uani 1 1 d . . .
H3B1 H 0.8282 0.5094 0.2952 0.046 Uiso 1 1 calc R . .
C4B C 0.6985(4) 0.4643(6) 0.2683(3) 0.0330(16) Uani 1 1 d . . .
H4B1 H 0.6987 0.3976 0.2924 0.040 Uiso 1 1 calc R . .
C5B C 0.6225(5) 0.4936(5) 0.2319(3) 0.0301(15) Uani 1 1 d . . .
C6B C 0.5369(5) 0.4244(6) 0.2333(3) 0.0321(16) Uani 1 1 d . . .
C7B C 0.3779(5) 0.4326(6) 0.2223(3) 0.0376(17) Uani 1 1 d . . .
H7B1 H 0.3403 0.5032 0.2271 0.045 Uiso 1 1 calc R . .
H7B2 H 0.3905 0.3864 0.2569 0.045 Uiso 1 1 calc R . .
C8B C 0.3272(5) 0.3520(6) 0.1780(3) 0.0353(17) Uani 1 1 d . . .
H8B1 H 0.3677 0.2885 0.1694 0.042 Uiso 1 1 calc R . .
H8B2 H 0.2793 0.3103 0.1918 0.042 Uiso 1 1 calc R . .
O1C O 0.4647(3) 0.6271(3) 0.04317(16) 0.0262(10) Uani 1 1 d . . .
O2C O 0.4994(3) 0.8330(4) 0.00428(17) 0.0290(10) Uani 1 1 d . . .
O3C O 0.3405(3) 0.3555(4) -0.05413(18) 0.0335(11) Uani 1 1 d . . .
N1C N 0.4309(3) 0.6487(4) -0.01008(19) 0.0222(11) Uani 1 1 d . . .
N2C N 0.3753(3) 0.4244(4) 0.0328(2) 0.0295(12) Uani 1 1 d . . .
H2C1 H 0.3978 0.4849 0.0543 0.035 Uiso 1 1 calc R . .
C1C C 0.4504(4) 0.7610(5) -0.0299(2) 0.0230(13) Uani 1 1 d . . .
C2C C 0.4163(4) 0.7841(6) -0.0852(2) 0.0311(15) Uani 1 1 d . . .
H2C2 H 0.4288 0.8597 -0.1004 0.037 Uiso 1 1 calc R . .
C3C C 0.3659(5) 0.7004(6) -0.1173(3) 0.0363(17) Uani 1 1 d . . .
H3C1 H 0.3420 0.7182 -0.1544 0.044 Uiso 1 1 calc R . .
C4C C 0.3490(4) 0.5868(6) -0.0955(3) 0.0334(16) Uani 1 1 d . . .
H4C1 H 0.3146 0.5275 -0.1181 0.040 Uiso 1 1 calc R . .
C5C C 0.3819(4) 0.5618(5) -0.0421(2) 0.0244(14) Uani 1 1 d . . .
C6C C 0.3655(4) 0.4390(5) -0.0202(3) 0.0277(15) Uani 1 1 d . . .
C7C C 0.3504(5) 0.3124(6) 0.0577(3) 0.0378(17) Uani 1 1 d . . .
H7C1 H 0.3997 0.2861 0.0874 0.045 Uiso 1 1 calc R . .
H7C2 H 0.3387 0.2465 0.0302 0.045 Uiso 1 1 calc R . .
C8C C 0.2681(5) 0.3349(6) 0.0801(3) 0.0357(16) Uani 1 1 d . . .
H8C1 H 0.2215 0.3719 0.0515 0.043 Uiso 1 1 calc R . .
H8C2 H 0.2453 0.2563 0.0908 0.043 Uiso 1 1 calc R . .
O1S1 O 0.6651(3) 0.9229(4) 0.07569(18) 0.0340(11) Uani 1 1 d . . .
N1S1 N 0.7412(4) 1.0605(5) 0.0374(2) 0.0401(15) Uani 1 1 d . . .
C1S1 C 0.6730(4) 0.9870(5) 0.0364(3) 0.0299(15) Uani 1 1 d . . .
H1S1 H 0.6280 0.9831 0.0042 0.036 Uiso 1 1 calc R . .
C1S2 C 0.8120(6) 1.0735(8) 0.0866(3) 0.065(3) Uani 1 1 d . . .
H1S2 H 0.8008 1.0174 0.1147 0.098 Uiso 1 1 calc R . .
H1S3 H 0.8127 1.1574 0.1000 0.098 Uiso 1 1 calc R . .
H1S4 H 0.8694 1.0544 0.0778 0.098 Uiso 1 1 calc R . .
C1S3 C 0.7467(6) 1.1374(8) -0.0091(3) 0.066(3) Uani 1 1 d . . .
H1S5 H 0.6965 1.1198 -0.0391 0.098 Uiso 1 1 calc R . .
H1S6 H 0.8024 1.1207 -0.0207 0.098 Uiso 1 1 calc R . .
H1S7 H 0.7450 1.2233 0.0013 0.098 Uiso 1 1 calc R . .
O2S1 O 0.5032(14) 0.734(2) 0.3581(9) 0.050(5) Uiso 0.25 1 d P A 1
O2S2 O 0.5019(11) 0.6846(15) 0.3382(7) 0.021(4) Uiso 0.25 1 d P A 2
C2S1 C 0.5891(14) 0.8002(12) 0.2963(6) 0.071(7) Uani 0.50 1 d P A .
H2S1 H 0.5851 0.8410 0.2612 0.107 Uiso 0.50 1 calc PR . .
H2S2 H 0.6315 0.7326 0.2995 0.107 Uiso 0.50 1 calc PR . .
H2S3 H 0.6093 0.8586 0.3258 0.107 Uiso 0.50 1 calc PR . .
C2S2 C 0.5092(10) 0.7571(13) 0.2996(6) 0.044(4) Uiso 0.50 1 d P . .
H2S4 H 0.4979 0.6800 0.2789 0.053 Uiso 0.50 1 calc PR A 1
H2S5 H 0.4630 0.8164 0.2831 0.053 Uiso 0.50 1 calc PR A 1
C2S3 C 0.4305(14) 0.6490(18) 0.3519(10) 0.098(8) Uani 0.50 1 d PD . .
H2S6 H 0.4434 0.5674 0.3387 0.118 Uiso 0.50 1 calc PR A 1
H2S7 H 0.3730 0.6810 0.3314 0.118 Uiso 0.50 1 calc PR A 1
C2S5 C 0.444(4) 0.660(5) 0.4134(12) 0.087(16) Uiso 0.20 1 d PD A 1
H2Q1 H 0.3976 0.6130 0.4258 0.130 Uiso 0.20 1 calc PR A 1
H2Q2 H 0.4401 0.7455 0.4234 0.130 Uiso 0.20 1 calc PR A 1
H2Q3 H 0.5023 0.6272 0.4305 0.130 Uiso 0.20 1 calc PR A 1
C2S4 C 0.4181(19) 0.550(3) 0.3886(11) 0.058(7) Uiso 0.30 1 d P A 2
H2Q4 H 0.3548 0.5412 0.3882 0.087 Uiso 0.30 1 calc PR A 2
H2Q5 H 0.4502 0.5698 0.4256 0.087 Uiso 0.30 1 calc PR A 2
H2Q6 H 0.4412 0.4743 0.3766 0.087 Uiso 0.30 1 calc PR A 2
O3S1 O 0.1589(11) 0.5041(14) -0.0300(6) 0.109(6) Uani 0.50 1 d P . .
N3S1 N 0.0879(8) 0.3847(17) -0.0991(6) 0.078(5) Uani 0.50 1 d P . .
C3S1 C 0.1055(10) 0.4952(14) -0.0694(6) 0.097(8) Uani 0.50 1 d P B .
H3S1 H 0.0715 0.5652 -0.0826 0.116 Uiso 0.50 1 calc PR . .
C3S2 C 0.0233(10) 0.3953(14) -0.1517(6) 0.076(6) Uani 0.50 1 d PR B .
H3S2 H 0.0001 0.4787 -0.1560 0.115 Uiso 0.50 1 calc PR . .
H3S3 H -0.0257 0.3381 -0.1522 0.115 Uiso 0.50 1 calc PR . .
H3S4 H 0.0529 0.3761 -0.1815 0.115 Uiso 0.50 1 calc PR . .
C3S3 C 0.1286(18) 0.271(2) -0.0873(9) 0.071(7) Uiso 0.40 1 d P B 1
H3S5 H 0.1556 0.2662 -0.0484 0.107 Uiso 0.40 1 calc PR B 1
H3S6 H 0.1746 0.2600 -0.1085 0.107 Uiso 0.40 1 calc PR B 1
H3S7 H 0.0840 0.2062 -0.0967 0.107 Uiso 0.40 1 calc PR B 1
C3S4 C 0.1019(18) 0.243(2) -0.0801(9) 0.13(6) Uiso 0.10 1 d PR B 2
H3S8 H 0.1537 0.2365 -0.0500 0.191 Uiso 0.10 1 d PR B 2
H3S9 H 0.1114 0.1934 -0.1107 0.191 Uiso 0.10 1 d PR B 2
H3S0 H 0.0490 0.2143 -0.0681 0.191 Uiso 0.10 1 d PR B 2

loop_
_atom_site_aniso_label
_atom_site_aniso_U_11
_atom_site_aniso_U_22
_atom_site_aniso_U_33
_atom_site_aniso_U_23
_atom_site_aniso_U_13
_atom_site_aniso_U_12
Eu1 0.02640(18) 0.01585(14) 0.02489(16) -0.00075(15) 0.00698(12) -0.00151(15)
N3 0.030(3) 0.024(3) 0.037(3) -0.002(2) 0.016(3) -0.001(2)
O1A 0.029(2) 0.023(2) 0.031(2) -0.0084(18) 0.0081(19) 0.0009(18)
O2A 0.031(3) 0.021(2) 0.036(3) -0.0023(19) 0.011(2) -0.0027(18)
O3A 0.049(3) 0.045(3) 0.072(4) -0.016(3) 0.038(3) -0.011(2)
N1A 0.030(3) 0.019(3) 0.025(3) 0.000(2) 0.010(2) -0.002(2)
N2A 0.034(3) 0.025(3) 0.035(3) -0.001(2) 0.018(3) -0.001(2)
C1A 0.033(4) 0.015(3) 0.029(4) 0.005(3) 0.006(3) 0.002(3)
C2A 0.049(5) 0.018(3) 0.034(4) -0.004(3) 0.009(3) -0.002(3)
C3A 0.056(5) 0.023(3) 0.039(4) -0.006(3) 0.020(4) -0.001(3)
C4A 0.043(4) 0.032(4) 0.035(4) 0.001(3) 0.019(3) 0.004(3)
C5A 0.034(4) 0.021(3) 0.032(4) 0.003(3) 0.013(3) 0.004(3)
C6A 0.034(4) 0.027(3) 0.047(4) 0.001(3) 0.015(3) -0.001(3)
C7A 0.034(4) 0.028(3) 0.042(4) 0.001(3) 0.013(3) 0.000(3)
C8A 0.032(4) 0.028(3) 0.053(4) 0.002(3) 0.022(3) -0.002(3)
O1B 0.024(3) 0.031(2) 0.034(3) 0.005(2) 0.003(2) -0.0039(19)
O2B 0.035(3) 0.024(2) 0.030(2) -0.0015(18) 0.008(2) -0.0059(17)
O3B 0.049(3) 0.032(3) 0.063(3) 0.017(3) 0.012(3) -0.006(2)
N1B 0.026(3) 0.023(3) 0.026(3) -0.001(2) 0.000(2) 0.000(2)
N2B 0.036(4) 0.030(3) 0.041(3) 0.012(3) 0.017(3) 0.000(3)
C1B 0.025(4) 0.027(4) 0.033(4) -0.005(3) 0.004(3) -0.001(3)
C2B 0.033(4) 0.028(4) 0.044(4) -0.002(3) 0.001(3) -0.003(3)
C3B 0.030(4) 0.032(4) 0.048(4) -0.003(3) 0.001(3) 0.004(3)
C4B 0.034(4) 0.024(3) 0.037(4) 0.010(3) 0.001(3) 0.002(3)
C5B 0.042(4) 0.019(3) 0.032(4) 0.002(3) 0.014(3) 0.003(3)
C6B 0.036(4) 0.028(4) 0.036(4) 0.003(3) 0.016(3) -0.002(3)
C7B 0.042(5) 0.037(4) 0.037(4) 0.006(3) 0.015(3) 0.000(3)
C8B 0.039(4) 0.027(4) 0.047(4) 0.007(3) 0.025(4) -0.004(3)
O1C 0.034(3) 0.020(2) 0.025(2) 0.0023(18) 0.004(2) -0.0008(18)
O2C 0.038(3) 0.017(2) 0.031(2) 0.0024(19) 0.007(2) -0.0020(19)
O3C 0.030(3) 0.027(2) 0.043(3) -0.013(2) 0.008(2) -0.0072(19)
N1C 0.032(3) 0.014(2) 0.022(3) -0.004(2) 0.009(2) 0.002(2)
N2C 0.036(3) 0.020(3) 0.036(3) -0.006(2) 0.016(3) -0.007(2)
C1C 0.027(3) 0.015(3) 0.029(3) 0.002(2) 0.012(3) 0.003(2)
C2C 0.041(4) 0.026(3) 0.027(3) -0.002(3) 0.008(3) 0.002(3)
C3C 0.045(4) 0.035(4) 0.027(4) 0.001(3) 0.006(3) 0.007(3)
C4C 0.032(4) 0.035(4) 0.032(4) -0.010(3) 0.004(3) 0.001(3)
C5C 0.025(4) 0.021(3) 0.026(3) -0.008(3) 0.004(3) 0.002(3)
C6C 0.019(4) 0.025(3) 0.042(4) -0.010(3) 0.011(3) -0.001(3)
C7C 0.048(5) 0.023(3) 0.048(4) 0.000(3) 0.022(4) -0.003(3)
C8C 0.038(4) 0.024(3) 0.052(4) -0.004(3) 0.023(4) -0.002(3)
O1S1 0.039(3) 0.024(2) 0.040(3) 0.003(2) 0.010(2) -0.006(2)
N1S1 0.032(4) 0.045(4) 0.042(4) 0.016(3) 0.005(3) -0.005(3)
C1S1 0.031(4) 0.020(3) 0.042(4) 0.003(3) 0.014(3) 0.003(3)
C1S2 0.051(6) 0.071(6) 0.066(6) 0.020(5) -0.003(5) -0.030(5)
C1S3 0.052(6) 0.081(7) 0.064(6) 0.040(5) 0.011(5) -0.007(5)
C2S1 0.17(2) 0.029(9) 0.029(8) 0.018(6) 0.057(10) 0.050(10)
C2S3 0.073(16) 0.071(14) 0.15(2) 0.011(14) 0.026(15) 0.052(12)
O3S1 0.131(15) 0.113(13) 0.070(10) -0.036(9) -0.010(9) 0.022(10)
N3S1 0.010(7) 0.138(15) 0.078(11) -0.040(10) -0.014(7) 0.020(8)
C3S1 0.11(2) 0.11(2) 0.056(14) -0.009(14) -0.005(13) 0.039(15)
C3S2 0.065(14) 0.101(16) 0.068(13) -0.007(11) 0.026(11) -0.003(11)

loop_
_atom_type_symbol
_atom_type_description
_atom_type_scat_dispersion_real
_atom_type_scat_dispersion_imag
_atom_type_scat_source
C C 0.0033 0.0016 'International Tables Vol C Tables 4.2.6.8 and 6.1.1.4'
H H 0.0000 0.0000 'International Tables Vol C Tables 4.2.6.8 and 6.1.1.4'
N N 0.0061 0.0033 'International Tables Vol C Tables 4.2.6.8 and 6.1.1.4'
O O 0.0106 0.0060 'International Tables Vol C Tables 4.2.6.8 and 6.1.1.4'
Eu Eu -0.1578 3.6682 'International Tables Vol C Tables 4.2.6.8 and 6.1.1.4'

loop_
_geom_angle_atom_site_label_1
_geom_angle_atom_site_label_2
_geom_angle_atom_site_label_3
_geom_angle
_geom_angle_site_symmetry_1
_geom_angle_site_symmetry_3
O1B Eu1 O2B 64.73(14) . .
O1B Eu1 O2C 141.45(14) . .
O2B Eu1 O2C 148.12(14) . .
O1B Eu1 O2A 99.85(14) . .
O2B Eu1 O2A 86.21(14) . .
O2C Eu1 O2A 101.51(14) . .
O1B Eu1 O1A 73.02(14) . .
O2B Eu1 O1A 122.56(14) . .
O2C Eu1 O1A 88.04(14) . .
O2A Eu1 O1A 64.19(13) . .
O1B Eu1 O1S1 140.07(15) . .
O2B Eu1 O1S1 75.35(14) . .
O2C Eu1 O1S1 76.72(15) . .
O2A Eu1 O1S1 75.73(15) . .
O1A Eu1 O1S1 133.12(14) . .
O1B Eu1 O1C 77.14(14) . .
O2B Eu1 O1C 130.30(13) . .
O2C Eu1 O1C 64.76(13) . .
O2A Eu1 O1C 132.60(14) . .
O1A Eu1 O1C 69.98(13) . .
O1S1 Eu1 O1C 134.91(14) . .
O1B Eu1 O3C 91.38(15) . 3_665
O2B Eu1 O3C 75.44(14) . 3_665
O2C Eu1 O3C 84.52(15) . 3_665
O2A Eu1 O3C 151.97(14) . 3_665
O1A Eu1 O3C 143.82(13) . 3_665
O1S1 Eu1 O3C 79.18(14) . 3_665
O1C Eu1 O3C 74.84(14) . 3_665
O1B Eu1 C1B 46.04(15) . .
O2B Eu1 C1B 19.02(14) . .
O2C Eu1 C1B 159.78(15) . .
O2A Eu1 C1B 93.47(15) . .
O1A Eu1 C1B 110.87(15) . .
O1S1 Eu1 C1B 94.17(16) . .
O1C Eu1 C1B 113.96(14) . .
O3C Eu1 C1B 75.98(15) 3_665 .
O1B Eu1 C1A 87.29(14) . .
O2B Eu1 C1A 94.59(15) . .
O2C Eu1 C1A 102.97(15) . .
O2A Eu1 C1A 19.78(14) . .
O1A Eu1 C1A 45.17(14) . .
O1S1 Eu1 C1A 95.18(15) . .
O1C Eu1 C1A 114.94(15) . .
O3C Eu1 C1A 169.47(15) 3_665 .
C1B Eu1 C1A 95.73(15) . .
O1B Eu1 C1C 122.47(14) . .
O2B Eu1 C1C 153.51(14) . .
O2C Eu1 C1C 19.37(13) . .
O2A Eu1 C1C 114.97(14) . .
O1A Eu1 C1C 82.54(14) . .
O1S1 Eu1 C1C 93.89(15) . .
O1C Eu1 C1C 45.45(13) . .
O3C Eu1 C1C 78.81(14) 3_665 .
C1B Eu1 C1C 151.54(14) . .
C1A Eu1 C1C 110.65(15) . .
C8B N3 C8A 111.8(5) . .
C8B N3 C8C 112.1(5) . .
C8A N3 C8C 110.2(5) . .
N1A O1A Eu1 119.0(3) . .
C1A O2A Eu1 121.1(4) . .
O1A N1A C5A 121.0(5) . .
O1A N1A C1A 114.9(5) . .
C5A N1A C1A 124.1(5) . .
C6A N2A C7A 122.1(5) . .
O2A C1A N1A 117.5(5) . .
O2A C1A C2A 125.8(6) . .
N1A C1A C2A 116.7(6) . .
N1A C1A Eu1 79.0(3) . .
C2A C1A Eu1 162.6(5) . .
C3A C2A C1A 120.2(6) . .
C2A C3A C4A 120.4(6) . .
C3A C4A C5A 121.7(6) . .
N1A C5A C4A 116.9(6) . .
N1A C5A C6A 123.7(5) . .
C4A C5A C6A 119.4(6) . .
O3A C6A N2A 122.5(6) . .
O3A C6A C5A 119.0(6) . .
N2A C6A C5A 118.5(6) . .
N2A C7A C8A 111.3(6) . .
N3 C8A C7A 111.4(5) . .
N1B O1B Eu1 119.2(3) . .
C1B O2B Eu1 123.0(4) . .
O1B N1B C5B 120.5(5) . .
O1B N1B C1B 115.9(5) . .
C5B N1B C1B 123.6(5) . .
C6B N2B C7B 120.7(6) . .
O2B C1B C2B 128.5(6) . .
O2B C1B N1B 116.1(5) . .
C2B C1B N1B 115.5(6) . .
C2B C1B Eu1 165.2(5) . .
N1B C1B Eu1 78.5(3) . .
C3B C2B C1B 122.6(7) . .
C2B C3B C4B 119.6(7) . .
C5B C4B C3B 120.4(6) . .
C4B C5B N1B 118.3(6) . .
C4B C5B C6B 119.4(6) . .
N1B C5B C6B 122.2(6) . .
O3B C6B N2B 124.7(6) . .
O3B C6B C5B 117.5(6) . .
N2B C6B C5B 117.7(6) . .
N2B C7B C8B 113.3(5) . .
N3 C8B C7B 113.9(5) . .
N1C O1C Eu1 119.2(3) . .
C1C O2C Eu1 122.9(3) . .
C6C O3C Eu1 125.8(4) . 3_665
O1C N1C C5C 120.6(4) . .
O1C N1C C1C 116.5(4) . .
C5C N1C C1C 122.9(5) . .
C6C N2C C7C 123.3(5) . .
O2C C1C N1C 116.4(5) . .
O2C C1C C2C 126.6(5) . .
N1C C1C C2C 117.0(5) . .
N1C C1C Eu1 78.7(3) . .
C2C C1C Eu1 164.0(4) . .
C3C C2C C1C 121.1(6) . .
C2C C3C C4C 119.9(6) . .
C5C C4C C3C 120.2(6) . .
C4C C5C N1C 119.0(6) . .
C4C C5C C6C 119.2(6) . .
N1C C5C C6C 121.8(5) . .
O3C C6C N2C 123.4(6) . .
O3C C6C C5C 117.3(6) . .
N2C C6C C5C 119.2(5) . .
N2C C7C C8C 109.7(5) . .
N3 C8C C7C 111.0(5) . .
C1S1 O1S1 Eu1 137.0(4) . .
C1S1 N1S1 C1S3 121.3(6) . .
C1S1 N1S1 C1S2 121.3(6) . .
C1S3 N1S1 C1S2 117.3(6) . .
O1S1 C1S1 N1S1 123.0(7) . .
C2S3 O2S1 C2S2 102.0(18) . .
C2S3 O2S2 C2S2 127.7(18) . .
O2S2 C2S2 C2S1 119.8(15) . .
C2S1 C2S2 O2S1 111.4(15) . .
O2S2 C2S3 C2S4 129(2) . .
C2S4 C2S3 O2S1 128(2) . .
O2S2 C2S3 C2S5 108(3) . .
C2S4 C2S3 C2S5 55(2) . .
O2S1 C2S3 C2S5 85(3) . .
C3S3 N3S1 C3S1 128.5(15) . .
C3S3 N3S1 C3S2 116.4(15) . .
C3S1 N3S1 C3S2 114.9(15) . .
C3S1 N3S1 C3S4 131.4(14) . .
C3S2 N3S1 C3S4 111.1(14) . .
O3S1 C3S1 N3S1 123.2(16) . .

loop_
_geom_bond_atom_site_label_1
_geom_bond_atom_site_label_2
_geom_bond_distance
_geom_bond_site_symmetry_2
Eu1 O1B 2.360(4) .
Eu1 O2B 2.366(4) .
Eu1 O2C 2.379(4) .
Eu1 O2A 2.387(4) .
Eu1 O1A 2.389(4) .
Eu1 O1S1 2.396(4) .
Eu1 O1C 2.407(4) .
Eu1 O3C 2.467(4) 3_665
Eu1 C1B 3.223(7) .
Eu1 C1A 3.240(6) .
Eu1 C1C 3.263(6) .
N3 C8B 1.462(8) .
N3 C8A 1.465(8) .
N3 C8C 1.484(8) .
O1A N1A 1.355(6) .
O2A C1A 1.280(7) .
O3A C6A 1.235(8) .
N1A C5A 1.372(7) .
N1A C1A 1.373(8) .
N2A C6A 1.343(8) .
N2A C7A 1.466(8) .
C1A C2A 1.420(8) .
C2A C3A 1.357(9) .
C3A C4A 1.371(9) .
C4A C5A 1.378(8) .
C5A C6A 1.496(9) .
C7A C8A 1.541(8) .
O1B N1B 1.354(6) .
O2B C1B 1.252(7) .
O3B C6B 1.224(7) .
N1B C5B 1.387(7) .
N1B C1B 1.387(8) .
N2B C6B 1.318(8) .
N2B C7B 1.453(8) .
C1B C2B 1.383(9) .
C2B C3B 1.372(9) .
C3B C4B 1.382(9) .
C4B C5B 1.363(9) .
C5B C6B 1.529(9) .
C7B C8B 1.505(9) .
O1C N1C 1.352(6) .
O2C C1C 1.288(7) .
O3C C6C 1.255(7) .
O3C Eu1 2.467(4) 3_665
N1C C5C 1.368(7) .
N1C C1C 1.386(7) .
N2C C6C 1.320(8) .
N2C C7C 1.468(8) .
C1C C2C 1.402(8) .
C2C C3C 1.354(9) .
C3C C4C 1.407(9) .
C4C C5C 1.359(8) .
C5C C6C 1.496(8) .
C7C C8C 1.512(9) .
O1S1 C1S1 1.239(7) .
N1S1 C1S1 1.320(8) .
N1S1 C1S3 1.459(8) .
N1S1 C1S2 1.474(9) .
O2S1 C2S3 1.44(3) .
O2S1 C2S2 1.51(3) .
O2S2 C2S3 1.28(2) .
O2S2 C2S2 1.28(2) .
C2S1 C2S2 1.34(2) .
C2S3 C2S4 1.46(3) .
C2S3 C2S5 1.521(19) .
O3S1 C3S1 1.150(18) .
N3S1 C3S3 1.40(2) .
N3S1 C3S1 1.42(2) .
N3S1 C3S2 1.482(18) .
N3S1 C3S4 1.63(3) .
